data_1534568
loop_
_publ_author_name
'Amiraslanov, I.R.'
'Furmanova, N.G.'
'Asadov, F.Yu.'
'Maksimov, B.A.'
'Molchanov, V.N.'
'Musaev, A.A.'

_publ_section_title
;
 Synthesis of a new semiconductor Ga0.5 In1.5 S3 with given structure
;
_journal_name_full Kristallografiya
_journal_page_first 332
_journal_page_last 336
_journal_volume 35
_journal_year 1990
_chemical_formula_sum 'Ga0.5 In1.5 S3'
_space_group_IT_number 166
_symmetry_space_group_name_Hall '-R 3 2"'
_symmetry_space_group_name_H-M 'R -3 m :H'
_cell_angle_alpha 90
_cell_angle_beta 90
_cell_angle_gamma 120
_cell_formula_units_Z 11
_cell_length_a 3.814
_cell_length_b 3.814
_cell_length_c 100.04
_cell_volume 1260.276
_citation_journal_id_ASTM KRISAJ
_cod_data_source_file Amiraslanov_KRISAJ_1990_973.cif
_cod_data_source_block Ga0.5In1.5S3
_cod_database_code 1534568

loop_
_symmetry_equiv_pos_as_xyz
x,y,z
-y,x-y,z
-x+y,-x,z
y,x,-z
-x,-x+y,-z
x-y,-y,-z
-x,-y,-z
y,-x+y,-z
x-y,x,-z
-y,-x,z
x,x-y,z
-x+y,y,z
x+2/3,y+1/3,z+1/3
-y+2/3,x-y+1/3,z+1/3
-x+y+2/3,-x+1/3,z+1/3
y+2/3,x+1/3,-z+1/3
-x+2/3,-x+y+1/3,-z+1/3
x-y+2/3,-y+1/3,-z+1/3
-x+2/3,-y+1/3,-z+1/3
y+2/3,-x+y+1/3,-z+1/3
x-y+2/3,x+1/3,-z+1/3
-y+2/3,-x+1/3,z+1/3
x+2/3,x-y+1/3,z+1/3
-x+y+2/3,y+1/3,z+1/3
x+1/3,y+2/3,z+2/3
-y+1/3,x-y+2/3,z+2/3
-x+y+1/3,-x+2/3,z+2/3
y+1/3,x+2/3,-z+2/3
-x+1/3,-x+y+2/3,-z+2/3
x-y+1/3,-y+2/3,-z+2/3
-x+1/3,-y+2/3,-z+2/3
y+1/3,-x+y+2/3,-z+2/3
x-y+1/3,x+2/3,-z+2/3
-y+1/3,-x+2/3,z+2/3
x+1/3,x-y+2/3,z+2/3
-x+y+1/3,y+2/3,z+2/3

loop_
_atom_site_label
_atom_site_type_symbol
_atom_site_fract_x
_atom_site_fract_y
_atom_site_fract_z
_atom_site_occupancy
_atom_site_U_iso_or_equiv
In3 In+3 0 0 0.10619 1 0.0
In2 In+3 0.3333 0.6667 0.06828 0.33 0.0
S1 S-2 0 0 0 1 0.0
In5 In+3 0.3333 0.6667 0.1667 0.12 0.0
S6 S-2 0 0 0.15141 1 0.0
Ga3 Ga+3 0.6667 0.3333 0.155 0.3 0.0
In1 In+3 0.6667 0.3333 0.01731 0.87 0.0
Ga2 Ga+3 0.3333 0.6667 0.06828 0.51 0.0
In4 In+3 0.6667 0.3333 0.143 0.48 0.0
Ga1 Ga+3 0.6667 0.3333 0.0342 0.12 0.0
S2 S-2 0.3333 0.6667 0.03008 1 0.0
S3 S-2 0.6667 0.3333 0.06014 1 0.0
S5 S-2 0.6667 0.3333 0.11988 1 0.0
S4 S-2 0.3333 0.6667 0.09188 1 0.0
